data_1516827
loop_
_publ_author_name
'Lakornwong, Waranya'
'Kanokmedhakul, Kwanjai'
'Kanokmedhakul, Somdej'
'Kongsaeree, Palangpon'
'Prabpai, Samran'
'Sibounnavong, Phoutthasone'
'Soytong, Kasem'

_publ_section_title
;
 Triterpene Lactones from Cultures of Ganoderma sp. KM01.
;
_journal_issue 7
_journal_name_full 'Journal of natural products'
_journal_page_first 1545
_journal_page_last 1553
_journal_paper_doi 10.1021/np400846k
_journal_volume 77
_journal_year 2014
_chemical_absolute_configuration unk
_chemical_formula_moiety 'C30 H38 O5'
_chemical_formula_sum 'C30 H38 O5'
_chemical_formula_weight 478.60
_space_group_crystal_system monoclinic
_space_group_IT_number 4
_space_group_name_Hall 'P 2yb'
_space_group_name_H-M_alt 'P 1 21 1'
_symmetry_space_group_name_Hall 'P 2yb'
_symmetry_space_group_name_H-M 'P 1 21 1'
_atom_sites_solution_hydrogens mixed
_cell_angle_alpha 90
_cell_angle_beta 100.378(3)
_cell_angle_gamma 90
_cell_formula_units_Z 2
_cell_length_a 7.3040(3)
_cell_length_b 15.5760(8)
_cell_length_c 11.3010(6)
_cell_measurement_reflns_used 1670
_cell_measurement_temperature 298(2)
_cell_measurement_theta_max 24.108
_cell_measurement_theta_min 0.998
_cell_volume 1264.65(11)
_computing_cell_refinement 'HKL Scalepack (Otwinowski & Minor 1997)'
_computing_data_collection 'Collect (Bruker AXS BV, 1997-2004)'
_computing_data_reduction 'HKL Denzo and Scalepack (Otwinowski & Minor 1997)'
_computing_molecular_graphics
;
O. V. Dolomanov, L. J. Bourhis, R. J. Gildea, J. A. K. Howard and H. Puschmann,
OLEX2: a complete structure solution, refinement and analysis program.
J. Appl. Cryst. (2009). 42, 339-341.
;
_computing_publication_material
;
O. V. Dolomanov, L. J. Bourhis, R. J. Gildea, J. A. K. Howard and H. Puschmann,
OLEX2: a complete structure solution, refinement and analysis program.
J. Appl. Cryst. (2009). 42, 339-341.
;
_computing_structure_refinement
'L.J. Bourhis, O.V. Dolomanov, R.J. Gildea, J.A.K. Howard, H. Puschmann, in preparation (2013)'
_diffrn_ambient_temperature 298(2)
_diffrn_detector_area_resol_mean 14
_diffrn_measured_fraction_theta_full 0.835
_diffrn_measured_fraction_theta_max 0.944
_diffrn_measurement_device_type KappaCCD2000
_diffrn_measurement_method CCD
_diffrn_orient_matrix_type 'by Bruker AXS Collect from scalepack cell'
_diffrn_orient_matrix_UB_11 -0.1309562
_diffrn_orient_matrix_UB_12 0.0117252
_diffrn_orient_matrix_UB_13 0.0100242
_diffrn_orient_matrix_UB_21 0.0462076
_diffrn_orient_matrix_UB_22 0.0428242
_diffrn_orient_matrix_UB_23 0.0644001
_diffrn_orient_matrix_UB_31 -0.0095594
_diffrn_orient_matrix_UB_32 0.0463743
_diffrn_orient_matrix_UB_33 -0.0620046
_diffrn_radiation_monochromator 'horizonally mounted graphite crystal'
_diffrn_radiation_type MoK\a
_diffrn_radiation_wavelength 0.71073
_diffrn_reflns_av_unetI/netI 0.0307
_diffrn_reflns_Laue_measured_fraction_full 0.835
_diffrn_reflns_Laue_measured_fraction_max 0.944
_diffrn_reflns_limit_h_max 8
_diffrn_reflns_limit_h_min -8
_diffrn_reflns_limit_k_max 17
_diffrn_reflns_limit_k_min -17
_diffrn_reflns_limit_l_max 12
_diffrn_reflns_limit_l_min -12
_diffrn_reflns_number 3271
_diffrn_reflns_point_group_measured_fraction_full 0.715
_diffrn_reflns_point_group_measured_fraction_max 0.810
_diffrn_reflns_theta_full 25.242
_diffrn_reflns_theta_max 24.135
_diffrn_reflns_theta_min 2.251
_exptl_absorpt_coefficient_mu 0.084
_exptl_crystal_density_diffrn 1.257
_exptl_crystal_description Prism
_exptl_crystal_F_000 516
_exptl_crystal_size_max 0.25
_exptl_crystal_size_mid 0.15
_exptl_crystal_size_min 0.10
_refine_diff_density_max 0.145
_refine_diff_density_min -0.153
_refine_diff_density_rms 0.033
_refine_ls_abs_structure_details
;
 Flack x determined using 1166 quotients [(I+)-(I-)]/[(I+)+(I-)]
 (Parsons and Flack (2004), Acta Cryst. A60, s61).
;
_refine_ls_abs_structure_Flack 1.4(8)
_refine_ls_extinction_coef 0.065(6)
_refine_ls_extinction_expression Fc^*^=kFc[1+0.001xFc^2^\l^3^/sin(2\q)]^-1/4^
_refine_ls_extinction_method SHELXL
_refine_ls_goodness_of_fit_ref 1.057
_refine_ls_hydrogen_treatment constr
_refine_ls_matrix_type full
_refine_ls_number_parameters 318
_refine_ls_number_reflns 3271
_refine_ls_number_restraints 1
_refine_ls_restrained_S_all 1.057
_refine_ls_R_factor_all 0.0424
_refine_ls_R_factor_gt 0.0378
_refine_ls_shift/su_max 0.000
_refine_ls_shift/su_mean 0.000
_refine_ls_structure_factor_coef Fsqd
_refine_ls_weighting_details 'w=1/[\s^2^(Fo^2^)+(0.0468P)^2^+0.3183P] where P=(Fo^2^+2Fc^2^)/3'
_refine_ls_weighting_scheme calc
_refine_ls_wR_factor_gt 0.0911
_refine_ls_wR_factor_ref 0.0949
_reflns_Friedel_coverage 0.646
_reflns_Friedel_fraction_full 0.584
_reflns_Friedel_fraction_max 0.664
_reflns_number_gt 3046
_reflns_number_total 3271
_reflns_threshold_expression 'I > 2\s(I)'
_cod_data_source_file np400846k_si_002.cif
_cod_data_source_block Ganodermalactone-G-cmpd7
_cod_depositor_comments 'Adding full bibliography for 1516826--1516828.cif.'
_cod_database_code 1516827
_olex2_refinement_description
;
1. Fixed Uiso
 At 1.2 times of:
  All C(H) groups, {H23A,H23B,H23C} of C23, {H18A,H18B,H18C} of C18, {H29A,
  H29B,H29C} of C29, {H30A,H30B,H30C} of C30, All C(H,H) groups
 At 1.5 times of:
  {H28A,H28B,H28C} of C28
2.a Riding coordinates:
 C1(H1), C2(H2), C5(H5), C6(H6A,H6B), C7(H7A,H7B), C13(H13A,H13B), C14(H14A,
 H14B), C15(H15A,H15B), C16(H16A,H16B), C17(H17), C18(H18A,H18B,H18C), C19(H19),
  C20(H20), C22(H22A,H22B), C23(H23A,H23B,H23C), C24(H24A,H24B), C25(H25),
 C29(H29A,H29B,H29C), C30(H30A,H30B,H30C)
2.b Idealised Me refined as rotating group:
 C28(H28A,H28B,H28C)
;
_shelx_space_group_comment
;
The symmetry employed for this shelxl refinement is uniquely defined
by the following loop, which should always be used as a source of
symmetry information in preference to the above space-group names.
They are only intended as comments.
;
_shelxl_version_number 2013-4

loop_
_space_group_symop_operation_xyz
'x, y, z'
'-x, y+1/2, -z'

loop_
_atom_site_label
_atom_site_type_symbol
_atom_site_fract_x
_atom_site_fract_y
_atom_site_fract_z
_atom_site_U_iso_or_equiv
_atom_site_adp_type
_atom_site_occupancy
_atom_site_site_symmetry_order
_atom_site_calc_flag
_atom_site_refinement_flags_posn
_atom_site_refinement_flags_adp
C1 C 0.1477(6) -0.0022(3) -1.0089(4) 0.0608(11) Uani 1 1 d . .
H1 H 0.1432 -0.0362 -1.0803 0.073 Uiso 1 1 d R U
C2 C 0.2898(6) 0.0545(3) -0.9967(5) 0.0722(15) Uani 1 1 d . .
H2 H 0.3702 0.0552 -1.0552 0.087 Uiso 1 1 d R U
O3 O 0.5104(4) 0.1417(3) -0.8852(4) 0.1155(15) Uani 1 1 d . .
C3 C 0.3496(5) 0.1185(3) -0.9028(5) 0.0699(13) Uani 1 1 d . .
O4 O 0.2384(3) 0.15211(19) -0.8369(3) 0.0630(8) Uani 1 1 d . .
C4 C 0.0357(4) 0.1391(2) -0.8542(4) 0.0493(9) Uani 1 1 d . .
C5 C -0.0128(4) 0.0451(2) -0.8348(3) 0.0399(8) Uani 1 1 d . .
H5 H -0.1432 0.0404 -0.8325 0.048 Uiso 1 1 d R U
C6 C 0.0765(5) 0.0095(3) -0.7115(3) 0.0528(10) Uani 1 1 d . .
H6A H 0.0253 0.0381 -0.6497 0.063 Uiso 1 1 d R U
H6B H 0.2085 0.0189 -0.6988 0.063 Uiso 1 1 d R U
C7 C 0.0421(4) -0.0863(2) -0.7009(3) 0.0505(9) Uani 1 1 d . .
H7A H 0.1275 -0.1146 -0.7433 0.061 Uiso 1 1 d R U
H7B H 0.0721 -0.1005 -0.6170 0.061 Uiso 1 1 d R U
C8 C -0.1541(4) -0.1152(2) -0.7512(3) 0.0379(8) Uani 1 1 d . .
C9 C -0.2198(4) -0.11588(19) -0.8704(3) 0.0379(7) Uani 1 1 d . .
C10 C 0.0090(5) -0.0160(2) -0.9346(3) 0.0436(9) Uani 1 1 d . .
C11 C -0.2817(4) -0.13942(19) -0.6662(3) 0.0357(8) Uani 1 1 d . .
C12 C -0.4230(4) -0.20904(19) -0.7231(3) 0.0357(7) Uani 1 1 d . .
C13 C -0.5376(4) -0.1748(2) -0.8394(3) 0.0428(8) Uani 1 1 d . .
H13A H -0.6095 -0.1262 -0.8226 0.051 Uiso 1 1 d R U
H13B H -0.6196 -0.2191 -0.8766 0.051 Uiso 1 1 d R U
C14 C -0.4109(5) -0.1481(2) -0.9268(3) 0.0453(9) Uani 1 1 d . .
H14A H -0.4686 -0.1020 -0.9763 0.054 Uiso 1 1 d R U
H14B H -0.3913 -0.1958 -0.9768 0.054 Uiso 1 1 d R U
C15 C -0.2003(5) -0.1804(2) -0.5448(3) 0.0456(8) Uani 1 1 d . .
H15A H -0.1511 -0.1365 -0.4882 0.055 Uiso 1 1 d R U
H15B H -0.1023 -0.2192 -0.5554 0.055 Uiso 1 1 d R U
C16 C -0.3634(4) -0.2284(2) -0.5070(3) 0.0450(8) Uani 1 1 d . .
H16A H -0.3293 -0.2861 -0.4823 0.054 Uiso 1 1 d R U
H16B H -0.4057 -0.1986 -0.4426 0.054 Uiso 1 1 d R U
C17 C -0.5221(4) -0.2312(2) -0.6185(3) 0.0383(8) Uani 1 1 d . .
H17 H -0.5990 -0.1824 -0.6100 0.046 Uiso 1 1 d R U
C18 C -0.3769(5) -0.0551(2) -0.6381(4) 0.0498(9) Uani 1 1 d . .
H18A H -0.2834 -0.0146 -0.6033 0.060 Uiso 1 1 d R U
H18B H -0.4470 -0.0318 -0.7110 0.060 Uiso 1 1 d R U
H18C H -0.4588 -0.0664 -0.5823 0.060 Uiso 1 1 d R U
C19 C -0.0981(5) -0.0869(2) -0.9511(3) 0.0462(9) Uani 1 1 d . .
H19 H -0.0967 -0.1228 -1.0199 0.055 Uiso 1 1 d R U
C20 C -0.6419(4) -0.3123(2) -0.6347(3) 0.0425(8) Uani 1 1 d . .
H20 H -0.7513 -0.2950 -0.6899 0.051 Uiso 1 1 d R U
O21 O -0.4018(3) -0.41989(14) -0.5947(2) 0.0465(6) Uani 1 1 d . .
C21 C -0.5501(5) -0.3875(2) -0.6866(3) 0.0423(8) Uani 1 1 d . .
O22 O -0.4649(3) -0.35908(14) -0.7819(2) 0.0506(7) Uani 1 1 d . .
C22 C -0.3256(5) -0.2913(2) -0.7519(3) 0.0441(8) Uani 1 1 d . .
H22A H -0.2658 -0.2816 -0.8197 0.053 Uiso 1 1 d R U
H22B H -0.2345 -0.3085 -0.6839 0.053 Uiso 1 1 d R U
C23 C -0.7160(5) -0.3345(3) -0.5209(4) 0.0566(10) Uani 1 1 d . .
H23A H -0.7903 -0.3856 -0.5345 0.068 Uiso 1 1 d R U
H23B H -0.6133 -0.3441 -0.4563 0.068 Uiso 1 1 d R U
H23C H -0.7908 -0.2881 -0.5003 0.068 Uiso 1 1 d R U
C24 C -0.6822(6) -0.4586(3) -0.7331(4) 0.0619(11) Uani 1 1 d . .
H24A H -0.7555 -0.4422 -0.8089 0.074 Uiso 1 1 d R U
H24B H -0.7626 -0.4685 -0.6759 0.074 Uiso 1 1 d R U
C25 C -0.5833(8) -0.5400(3) -0.7482(4) 0.0692(12) Uani 1 1 d . .
H25 H -0.6469 -0.5857 -0.7958 0.083 Uiso 1 1 d R U
C26 C -0.4083(7) -0.5541(2) -0.7013(4) 0.0621(11) Uani 1 1 d . .
O27 O -0.1432(5) -0.4950(2) -0.5792(3) 0.0841(10) Uani 1 1 d . .
C27 C -0.3062(6) -0.4892(2) -0.6234(3) 0.0546(10) Uani 1 1 d . .
C28 C -0.3072(9) -0.6351(3) -0.7186(5) 0.0986(18) Uani 1 1 d . .
H28A H -0.3908 -0.6743 -0.7666 0.148 Uiso 1 1 calc R U
H28B H -0.2609 -0.6605 -0.6417 0.148 Uiso 1 1 calc R U
H28C H -0.2050 -0.6224 -0.7585 0.148 Uiso 1 1 calc R U
C29 C -0.0160(6) 0.1947(3) -0.7550(5) 0.0705(13) Uani 1 1 d . .
H29A H -0.1479 0.1926 -0.7570 0.085 Uiso 1 1 d R U
H29B H 0.0479 0.1739 -0.6787 0.085 Uiso 1 1 d R U
H29C H 0.0209 0.2528 -0.7662 0.085 Uiso 1 1 d R U
C30 C -0.0583(5) 0.1733(2) -0.9754(4) 0.0572(11) Uani 1 1 d . .
H30A H -0.1902 0.1640 -0.9863 0.069 Uiso 1 1 d R U
H30B H -0.0337 0.2338 -0.9784 0.069 Uiso 1 1 d R U
H30C H -0.0094 0.1446 -1.0382 0.069 Uiso 1 1 d R U

loop_
_atom_site_aniso_label
_atom_site_aniso_U_11
_atom_site_aniso_U_22
_atom_site_aniso_U_33
_atom_site_aniso_U_23
_atom_site_aniso_U_13
_atom_site_aniso_U_12
C1 0.077(3) 0.055(2) 0.061(3) 0.020(2) 0.040(2) 0.022(2)
C2 0.070(3) 0.072(3) 0.090(4) 0.042(3) 0.055(3) 0.028(3)
O3 0.0400(16) 0.159(4) 0.151(4) 0.036(3) 0.0273(18) -0.011(2)
C3 0.042(2) 0.082(3) 0.087(3) 0.038(3) 0.016(2) 0.008(2)
O4 0.0351(12) 0.0763(19) 0.0765(19) 0.0075(15) 0.0075(12) -0.0104(13)
C4 0.0299(15) 0.049(2) 0.069(3) -0.0016(18) 0.0078(15) -0.0044(15)
C5 0.0294(15) 0.0445(18) 0.047(2) 0.0007(16) 0.0089(14) 0.0015(14)
C6 0.0385(17) 0.070(2) 0.049(2) 0.0076(19) 0.0062(16) -0.0081(18)
C7 0.0372(17) 0.066(2) 0.048(2) 0.0180(18) 0.0069(15) 0.0061(17)
C8 0.0371(16) 0.0358(17) 0.042(2) 0.0049(15) 0.0096(14) 0.0088(14)
C9 0.0474(17) 0.0320(16) 0.0367(19) 0.0025(14) 0.0137(15) 0.0103(14)
C10 0.0481(19) 0.042(2) 0.044(2) 0.0121(15) 0.0177(16) 0.0176(16)
C11 0.0376(16) 0.0321(17) 0.0381(19) 0.0015(14) 0.0087(14) 0.0054(14)
C12 0.0386(16) 0.0316(16) 0.0354(18) 0.0024(14) 0.0027(13) 0.0048(13)
C13 0.0425(17) 0.0387(18) 0.045(2) 0.0063(15) 0.0009(15) 0.0021(14)
C14 0.063(2) 0.0367(17) 0.0334(19) 0.0010(15) 0.0017(16) 0.0025(16)
C15 0.0453(18) 0.055(2) 0.0355(19) 0.0007(16) 0.0038(15) 0.0005(16)
C16 0.0540(19) 0.0480(19) 0.0334(19) 0.0035(16) 0.0087(15) 0.0037(17)
C17 0.0401(16) 0.0329(16) 0.043(2) 0.0023(14) 0.0114(14) 0.0059(14)
C18 0.054(2) 0.0392(19) 0.061(2) -0.0052(17) 0.0224(18) 0.0028(16)
C19 0.062(2) 0.0344(18) 0.044(2) 0.0028(16) 0.0169(17) 0.0138(17)
C20 0.0417(16) 0.0394(19) 0.047(2) 0.0049(15) 0.0107(15) 0.0043(15)
O21 0.0600(14) 0.0409(13) 0.0373(13) 0.0054(11) 0.0057(11) 0.0127(11)
C21 0.0537(19) 0.0386(18) 0.0335(19) 0.0071(15) 0.0048(15) 0.0073(16)
O22 0.0709(15) 0.0407(14) 0.0407(15) 0.0005(11) 0.0113(12) 0.0029(12)
C22 0.058(2) 0.0334(18) 0.042(2) 0.0026(15) 0.0116(16) 0.0091(16)
C23 0.061(2) 0.050(2) 0.064(3) 0.001(2) 0.0262(19) -0.0062(18)
C24 0.080(3) 0.047(2) 0.052(3) 0.0000(18) -0.005(2) -0.006(2)
C25 0.117(4) 0.036(2) 0.053(3) -0.0047(19) 0.011(3) -0.008(2)
C26 0.108(3) 0.037(2) 0.045(2) 0.0091(18) 0.022(2) 0.015(2)
O27 0.087(2) 0.088(2) 0.071(2) 0.0040(17) -0.0008(17) 0.0436(19)
C27 0.076(3) 0.051(2) 0.038(2) 0.0140(18) 0.0150(19) 0.025(2)
C28 0.173(5) 0.049(3) 0.082(4) 0.006(2) 0.043(4) 0.041(3)
C29 0.066(2) 0.052(2) 0.094(4) -0.024(2) 0.015(2) -0.015(2)
C30 0.051(2) 0.036(2) 0.082(3) 0.0094(19) 0.0043(19) 0.0043(16)

loop_
_atom_type_symbol
_atom_type_description
_atom_type_scat_dispersion_real
_atom_type_scat_dispersion_imag
_atom_type_scat_source
C C 0.0030 0.0020 'International Tables Vol C Tables 4.2.6.8 and 6.1.1.4'
H H 0.0000 0.0000 'International Tables Vol C Tables 4.2.6.8 and 6.1.1.4'
O O 0.0110 0.0060 'International Tables Vol C Tables 4.2.6.8 and 6.1.1.4'

loop_
_geom_angle_atom_site_label_1
_geom_angle_atom_site_label_2
_geom_angle_atom_site_label_3
_geom_angle
C2 C1 H1 110.8
C2 C1 C10 130.1(4)
C10 C1 H1 119.0
C1 C2 H2 119.5
C1 C2 C3 130.0(4)
C3 C2 H2 110.6
O3 C3 C2 118.4(5)
O3 C3 O4 118.1(5)
O4 C3 C2 123.4(3)
C3 O4 C4 125.7(3)
O4 C4 C5 111.4(3)
O4 C4 C29 101.7(3)
O4 C4 C30 110.7(3)
C29 C4 C5 110.2(3)
C30 C4 C5 112.8(3)
C30 C4 C29 109.6(3)
C4 C5 H5 109.4
C6 C5 C4 113.8(3)
C6 C5 H5 102.2
C10 C5 C4 116.0(3)
C10 C5 H5 102.2
C10 C5 C6 111.6(3)
C5 C6 H6A 109.6
C5 C6 H6B 109.4
H6A C6 H6B 109.5
C7 C6 C5 112.1(3)
C7 C6 H6A 107.8
C7 C6 H6B 108.3
C6 C7 H7A 106.3
C6 C7 H7B 107.0
H7A C7 H7B 109.5
C8 C7 C6 114.9(3)
C8 C7 H7A 109.4
C8 C7 H7B 109.6
C9 C8 C7 121.4(3)
C9 C8 C11 119.2(3)
C11 C8 C7 119.3(3)
C8 C9 C14 124.1(3)
C8 C9 C19 118.5(3)
C19 C9 C14 117.4(3)
C1 C10 C5 121.5(3)
C19 C10 C1 119.5(3)
C19 C10 C5 119.0(3)
C8 C11 C12 110.6(3)
C8 C11 C15 119.5(2)
C8 C11 C18 105.8(3)
C15 C11 C12 101.6(2)
C15 C11 C18 106.6(3)
C18 C11 C12 112.9(2)
C13 C12 C11 109.5(2)
C13 C12 C17 118.8(3)
C13 C12 C22 108.3(3)
C17 C12 C11 102.0(3)
C22 C12 C11 111.9(2)
C22 C12 C17 106.1(3)
C12 C13 H13A 110.0
C12 C13 H13B 109.2
C12 C13 C14 110.5(3)
H13A C13 H13B 109.5
C14 C13 H13A 109.2
C14 C13 H13B 108.4
C9 C14 C13 116.0(3)
C9 C14 H14A 105.8
C9 C14 H14B 106.3
C13 C14 H14A 109.1
C13 C14 H14B 109.9
H14A C14 H14B 109.5
C11 C15 H15A 109.7
C11 C15 H15B 109.1
H15A C15 H15B 109.5
C16 C15 C11 104.9(2)
C16 C15 H15A 112.3
C16 C15 H15B 111.3
C15 C16 H16A 111.4
C15 C16 H16B 110.3
C15 C16 C17 107.0(3)
H16A C16 H16B 109.5
C17 C16 H16A 109.1
C17 C16 H16B 109.5
C12 C17 C16 103.4(2)
C12 C17 H17 105.4
C16 C17 H17 105.2
C20 C17 C12 115.7(3)
C20 C17 C16 116.6(3)
C20 C17 H17 109.4
C11 C18 H18A 109.2
C11 C18 H18B 109.6
C11 C18 H18C 109.6
H18A C18 H18B 109.5
H18A C18 H18C 109.5
H18B C18 H18C 109.5
C9 C19 H19 115.1
C10 C19 C9 124.9(3)
C10 C19 H19 120.0
C17 C20 H20 103.7
C21 C20 C17 113.6(3)
C21 C20 H20 109.9
C21 C20 C23 113.6(3)
C23 C20 C17 111.7(3)
C23 C20 H20 103.5
C27 O21 C21 117.2(3)
O21 C21 C20 108.5(3)
O21 C21 C24 110.2(3)
O22 C21 C20 109.8(3)
O22 C21 O21 106.3(2)
O22 C21 C24 108.0(3)
C24 C21 C20 113.8(3)
C21 O22 C22 115.7(2)
C12 C22 H22A 109.5
C12 C22 H22B 110.3
O22 C22 C12 108.9(3)
O22 C22 H22A 109.0
O22 C22 H22B 109.6
H22A C22 H22B 109.5
C20 C23 H23A 109.3
C20 C23 H23B 109.3
C20 C23 H23C 109.8
H23A C23 H23B 109.5
H23A C23 H23C 109.5
H23B C23 H23C 109.5
C21 C24 H24A 109.7
C21 C24 H24B 108.4
H24A C24 H24B 109.5
C25 C24 C21 112.0(3)
C25 C24 H24A 109.2
C25 C24 H24B 108.0
C24 C25 H25 120.1
C26 C25 C24 123.7(4)
C26 C25 H25 116.2
C25 C26 C27 119.0(4)
C25 C26 C28 123.9(5)
C27 C26 C28 117.0(4)
O21 C27 C26 117.9(4)
O27 C27 O21 118.2(4)
O27 C27 C26 123.9(4)
C26 C28 H28A 109.5
C26 C28 H28B 109.5
C26 C28 H28C 109.5
H28A C28 H28B 109.5
H28A C28 H28C 109.5
H28B C28 H28C 109.5
C4 C29 H29A 110.2
C4 C29 H29B 109.1
C4 C29 H29C 109.1
H29A C29 H29B 109.5
H29A C29 H29C 109.5
H29B C29 H29C 109.5
C4 C30 H30A 110.1
C4 C30 H30B 108.6
C4 C30 H30C 109.7
H30A C30 H30B 109.5
H30A C30 H30C 109.5
H30B C30 H30C 109.5

loop_
_geom_bond_atom_site_label_1
_geom_bond_atom_site_label_2
_geom_bond_distance
C1 H1 0.9600
C1 C2 1.351(6)
C1 C10 1.444(5)
C2 H2 0.9601
C2 C3 1.464(7)
O3 C3 1.210(5)
C3 O4 1.307(6)
O4 C4 1.472(4)
C4 C5 1.533(5)
C4 C29 1.516(6)
C4 C30 1.514(5)
C5 H5 0.9601
C5 C6 1.531(5)
C5 C10 1.505(5)
C6 H6A 0.9599
C6 H6B 0.9601
C6 C7 1.521(5)
C7 H7A 0.9600
C7 H7B 0.9601
C7 C8 1.512(4)
C8 C9 1.346(4)
C8 C11 1.502(5)
C9 C14 1.512(4)
C9 C19 1.455(5)
C10 C19 1.347(5)
C11 C12 1.554(4)
C11 C15 1.533(5)
C11 C18 1.546(4)
C12 C13 1.522(4)
C12 C17 1.533(5)
C12 C22 1.528(4)
C13 H13A 0.9600
C13 H13B 0.9600
C13 C14 1.527(5)
C14 H14A 0.9601
C14 H14B 0.9599
C15 H15A 0.9602
C15 H15B 0.9599
C15 C16 1.531(5)
C16 H16A 0.9599
C16 H16B 0.9599
C16 C17 1.551(4)
C17 H17 0.9599
C17 C20 1.529(5)
C18 H18A 0.9600
C18 H18B 0.9599
C18 H18C 0.9601
C19 H19 0.9600
C20 H20 0.9598
C20 C21 1.519(5)
C20 C23 1.521(5)
O21 C21 1.449(4)
O21 C27 1.356(4)
C21 O22 1.409(4)
C21 C24 1.500(5)
O22 C22 1.464(4)
C22 H22A 0.9600
C22 H22B 0.9602
C23 H23A 0.9598
C23 H23B 0.9601
C23 H23C 0.9601
C24 H24A 0.9600
C24 H24B 0.9599
C24 C25 1.485(6)
C25 H25 0.9599
C25 C26 1.311(6)
C26 C27 1.455(6)
C26 C28 1.492(6)
O27 C27 1.208(5)
C28 H28A 0.9600
C28 H28B 0.9600
C28 H28C 0.9600
C29 H29A 0.9598
C29 H29B 0.9600
C29 H29C 0.9602
C30 H30A 0.9599
C30 H30B 0.9600
C30 H30C 0.9601
